data_7247149
loop_
_publ_author_name
'Easmin, Samina'
'Pedireddi, Venkateswara Rao'

_publ_section_title
;
 Supramolecular assemblies in the molecular complexes of
 4-cyanophenylboronic acid with different N-donor ligands
;
_journal_issue 33
_journal_name_full 'RSC Advances'
_journal_page_first 23267
_journal_page_last 23284
_journal_paper_doi 10.1039/D3RA03936F
_journal_volume 13
_journal_year 2023
_chemical_formula_sum 'C26 H22 B2 N4 O4'
_chemical_formula_weight 476.09
_space_group_crystal_system monoclinic
_space_group_IT_number 14
_space_group_name_Hall '-P 2ybc'
_space_group_name_H-M_alt 'P 1 21/c 1'
_atom_sites_solution_hydrogens mixed
_audit_creation_method SHELXL-2018/3
_audit_update_record
;
2023-05-02 deposited with the CCDC.	2023-07-17 downloaded from the CCDC.
;
_cell_angle_alpha 90
_cell_angle_beta 93.592(4)
_cell_angle_gamma 90
_cell_formula_units_Z 2
_cell_length_a 8.4431(5)
_cell_length_b 7.3205(4)
_cell_length_c 19.6867(9)
_cell_measurement_reflns_used 2598
_cell_measurement_temperature 293(2)
_cell_measurement_theta_max 24.32
_cell_measurement_theta_min 2.42
_cell_volume 1214.40(11)
_computing_cell_refinement 'Bruker SAINT'
_computing_data_collection 'Bruker APEX2'
_computing_data_reduction 'Bruker SAINT'
_computing_molecular_graphics 'Bruker SHELXTL'
_computing_publication_material 'Bruker SHELXTL'
_computing_structure_refinement 'SHELXL-2018/3 (Sheldrick, 2018)'
_computing_structure_solution 'SHELXT 2018/2 (Sheldrick, 2018)'
_diffrn_ambient_temperature 293(2)
_diffrn_measured_fraction_theta_full 0.999
_diffrn_measured_fraction_theta_max 0.998
_diffrn_measurement_device_type 'Bruker APEX-II CCD'
_diffrn_measurement_method '\f and \w scans'
_diffrn_radiation_type MoK\a
_diffrn_radiation_wavelength 0.71073
_diffrn_reflns_av_R_equivalents 0.0654
_diffrn_reflns_av_unetI/netI 0.0463
_diffrn_reflns_Laue_measured_fraction_full 0.999
_diffrn_reflns_Laue_measured_fraction_max 0.998
_diffrn_reflns_limit_h_max 10
_diffrn_reflns_limit_h_min -10
_diffrn_reflns_limit_k_max 9
_diffrn_reflns_limit_k_min -9
_diffrn_reflns_limit_l_max 24
_diffrn_reflns_limit_l_min -24
_diffrn_reflns_number 14399
_diffrn_reflns_point_group_measured_fraction_full 0.999
_diffrn_reflns_point_group_measured_fraction_max 0.998
_diffrn_reflns_theta_full 25.242
_diffrn_reflns_theta_max 26.348
_diffrn_reflns_theta_min 2.073
_exptl_absorpt_coefficient_mu 0.088
_exptl_absorpt_correction_T_max 0.7454
_exptl_absorpt_correction_T_min 0.6527
_exptl_absorpt_correction_type multi-scan
_exptl_absorpt_process_details
;
 SADABS 2016/2: Krause, L., Herbst-Irmer, R., Sheldrick G.M. & Stalke D.,
 J. Appl. Cryst. 48 (2015) 3-10
;
_exptl_crystal_colour colorless
_exptl_crystal_density_diffrn 1.302
_exptl_crystal_description rod
_exptl_crystal_F_000 496
_exptl_crystal_size_max 0.450
_exptl_crystal_size_mid 0.310
_exptl_crystal_size_min 0.260
_refine_diff_density_max 0.126
_refine_diff_density_min -0.153
_refine_diff_density_rms 0.033
_refine_ls_extinction_method none
_refine_ls_goodness_of_fit_ref 1.002
_refine_ls_hydrogen_treatment mixed
_refine_ls_matrix_type full
_refine_ls_number_parameters 178
_refine_ls_number_reflns 2462
_refine_ls_number_restraints 0
_refine_ls_restrained_S_all 1.002
_refine_ls_R_factor_all 0.0820
_refine_ls_R_factor_gt 0.0465
_refine_ls_shift/su_max 0.000
_refine_ls_shift/su_mean 0.000
_refine_ls_structure_factor_coef Fsqd
_refine_ls_weighting_details 'w=1/[\s^2^(Fo^2^)+(0.0407P)^2^+0.4049P] where P=(Fo^2^+2Fc^2^)/3'
_refine_ls_weighting_scheme calc
_refine_ls_wR_factor_gt 0.1059
_refine_ls_wR_factor_ref 0.1278
_reflns_Friedel_coverage 0.000
_reflns_number_gt 1609
_reflns_number_total 2462
_reflns_threshold_expression 'I > 2\s(I)'
_cod_data_source_file d3ra03936f2.cif
_cod_data_source_block 4Cyanophenylboronicacid_12bis(4pyridyl)ethene
_cod_original_sg_symbol_H-M 'P 21/c'
_cod_database_code 7247149
_shelx_shelxl_version_number 2018/3
_shelx_space_group_comment
;
The symmetry employed for this shelxl refinement is uniquely defined
by the following loop, which should always be used as a source of
symmetry information in preference to the above space-group names.
They are only intended as comments.
;
_shelx_estimated_absorpt_t_min 0.961
_shelx_estimated_absorpt_t_max 0.977

loop_
_space_group_symop_operation_xyz
'x, y, z'
'-x, y+1/2, -z+1/2'
'-x, -y, -z'
'x, -y-1/2, z-1/2'

loop_
_atom_site_label
_atom_site_type_symbol
_atom_site_fract_x
_atom_site_fract_y
_atom_site_fract_z
_atom_site_U_iso_or_equiv
_atom_site_adp_type
_atom_site_occupancy
_atom_site_site_symmetry_order
_atom_site_calc_flag
_atom_site_refinement_flags_posn
_atom_site_refinement_flags_adp
_atom_site_refinement_flags_occupancy
_atom_site_disorder_assembly
_atom_site_disorder_group
O1 O 0.6924(2) 0.6264(2) 0.36891(6) 0.0783(5) Uani 1 1 d . . . . .
H1 H 0.694059 0.659520 0.329175 0.117 Uiso 1 1 calc R U . . .
O2 O 0.8935(2) 0.8554(2) 0.38567(8) 0.0738(5) Uani 1 1 d . . . . .
H4 H 0.877(3) 0.883(3) 0.3458(13) 0.093(9) Uiso 1 1 d . . . . .
N1 N 0.6332(2) 0.6273(3) 0.23045(8) 0.0662(5) Uani 1 1 d . . . . .
N2 N 0.8743(2) 0.4764(3) 0.74834(8) 0.0780(6) Uani 1 1 d . . . . .
C1 C 0.8228(2) 0.6650(2) 0.48448(8) 0.0438(4) Uani 1 1 d . . . . .
C2 C 0.7176(2) 0.5431(3) 0.51153(9) 0.0503(5) Uani 1 1 d . . . . .
H2 H 0.636930 0.493158 0.483014 0.060 Uiso 1 1 calc R U . . .
C3 C 0.7287(2) 0.4936(3) 0.57913(9) 0.0518(5) Uani 1 1 d . . . . .
H3 H 0.654929 0.414291 0.596225 0.062 Uiso 1 1 calc R U . . .
C4 C 0.8513(2) 0.5636(2) 0.62125(8) 0.0475(5) Uani 1 1 d . . . . .
C5 C 0.9588(2) 0.6845(3) 0.59574(9) 0.0535(5) Uani 1 1 d . . . . .
H5 H 1.041431 0.731294 0.624027 0.064 Uiso 1 1 calc R U . . .
C6 C 0.9429(2) 0.7351(3) 0.52833(9) 0.0498(5) Uani 1 1 d . . . . .
H6 H 1.014350 0.818243 0.511757 0.060 Uiso 1 1 calc R U . . .
C7 C 0.8647(2) 0.5142(3) 0.69216(10) 0.0571(5) Uani 1 1 d . . . . .
C8 C 0.7229(3) 0.5284(3) 0.19189(12) 0.0686(6) Uani 1 1 d . . . . .
H8 H 0.817531 0.481706 0.211475 0.082 Uiso 1 1 calc R U . . .
C9 C 0.6846(3) 0.4909(3) 0.12471(11) 0.0685(6) Uani 1 1 d . . . . .
H9 H 0.752361 0.421101 0.099774 0.082 Uiso 1 1 calc R U . . .
C10 C 0.5453(3) 0.5569(3) 0.09449(10) 0.0652(6) Uani 1 1 d . . . . .
C11 C 0.4535(3) 0.6586(3) 0.13432(12) 0.0756(7) Uani 1 1 d . . . . .
H11 H 0.357855 0.706482 0.116282 0.091 Uiso 1 1 calc R U . . .
C12 C 0.5012(3) 0.6903(3) 0.20055(12) 0.0738(6) Uani 1 1 d . . . . .
H12 H 0.435945 0.761317 0.226287 0.089 Uiso 1 1 calc R U . . .
B1 B 0.8020(3) 0.7192(3) 0.40718(10) 0.0502(5) Uani 1 1 d . . . . .
C13 C 0.5592(16) 0.4831(11) 0.0226(5) 0.049(3) Uani 0.371(15) 1 d . . P A 1
H13 H 0.647587 0.416840 0.011188 0.059 Uiso 0.371(15) 1 calc R U P A 1
C14 C 0.4646(9) 0.5422(7) 0.0240(3) 0.0558(18) Uani 0.629(15) 1 d . . P A 2
H14 H 0.364757 0.593329 0.014764 0.067 Uiso 0.629(15) 1 calc R U P A 2

loop_
_atom_site_aniso_label
_atom_site_aniso_U_11
_atom_site_aniso_U_22
_atom_site_aniso_U_33
_atom_site_aniso_U_23
_atom_site_aniso_U_13
_atom_site_aniso_U_12
O1 0.1055(13) 0.0925(12) 0.0351(7) 0.0045(7) -0.0106(8) -0.0311(9)
O2 0.0912(12) 0.0873(11) 0.0419(8) 0.0134(8) -0.0026(8) -0.0212(9)
N1 0.0858(14) 0.0757(12) 0.0359(9) -0.0033(8) -0.0046(9) -0.0201(10)
N2 0.0860(14) 0.1076(16) 0.0398(10) 0.0066(10) -0.0012(9) 0.0064(11)
C1 0.0504(10) 0.0461(10) 0.0350(9) -0.0040(7) 0.0029(8) 0.0052(8)
C2 0.0545(12) 0.0578(11) 0.0380(9) -0.0046(8) -0.0029(8) -0.0035(9)
C3 0.0602(12) 0.0542(11) 0.0412(10) 0.0019(8) 0.0044(9) -0.0032(9)
C4 0.0551(12) 0.0537(11) 0.0335(9) -0.0017(8) 0.0017(8) 0.0097(9)
C5 0.0535(12) 0.0645(12) 0.0416(10) -0.0076(9) -0.0048(9) 0.0004(9)
C6 0.0529(11) 0.0557(11) 0.0408(10) -0.0013(8) 0.0027(8) -0.0047(9)
C7 0.0627(13) 0.0695(13) 0.0387(11) -0.0001(9) -0.0002(9) 0.0100(10)
C8 0.0641(14) 0.0734(15) 0.0664(15) 0.0095(12) -0.0107(11) -0.0072(11)
C9 0.0848(17) 0.0583(13) 0.0646(14) -0.0118(10) 0.0232(12) -0.0100(11)
C10 0.0934(17) 0.0631(13) 0.0379(11) 0.0011(9) -0.0055(11) -0.0312(12)
C11 0.0701(15) 0.0857(17) 0.0686(15) 0.0066(12) -0.0151(12) 0.0023(13)
C12 0.0838(17) 0.0776(16) 0.0611(14) -0.0103(11) 0.0132(13) 0.0012(13)
B1 0.0583(14) 0.0544(13) 0.0378(11) -0.0027(9) 0.0020(10) 0.0033(11)
C13 0.058(6) 0.056(4) 0.034(5) -0.005(3) -0.004(4) -0.004(4)
C14 0.058(3) 0.063(2) 0.045(4) -0.0005(19) -0.006(2) -0.002(2)

loop_
_atom_type_symbol
_atom_type_description
_atom_type_scat_dispersion_real
_atom_type_scat_dispersion_imag
_atom_type_scat_source
C C 0.0033 0.0016 'International Tables Vol C Tables 4.2.6.8 and 6.1.1.4'
H H 0.0000 0.0000 'International Tables Vol C Tables 4.2.6.8 and 6.1.1.4'
B B 0.0013 0.0007 'International Tables Vol C Tables 4.2.6.8 and 6.1.1.4'
N N 0.0061 0.0033 'International Tables Vol C Tables 4.2.6.8 and 6.1.1.4'
O O 0.0106 0.0060 'International Tables Vol C Tables 4.2.6.8 and 6.1.1.4'

loop_
_geom_angle_atom_site_label_1
_geom_angle_atom_site_label_2
_geom_angle_atom_site_label_3
_geom_angle
_geom_angle_site_symmetry_1
_geom_angle_site_symmetry_3
_geom_angle_publ_flag
C12 N1 C8 115.88(18) . . ?
C6 C1 C2 117.32(16) . . ?
C6 C1 B1 122.80(17) . . ?
C2 C1 B1 119.87(16) . . ?
C3 C2 C1 122.23(17) . . ?
C2 C3 C4 119.01(18) . . ?
C3 C4 C5 120.16(16) . . ?
C3 C4 C7 119.87(18) . . ?
C5 C4 C7 119.94(17) . . ?
C6 C5 C4 119.68(17) . . ?
C5 C6 C1 121.56(18) . . ?
N2 C7 C4 179.3(2) . . ?
N1 C8 C9 123.7(2) . . ?
C8 C9 C10 119.5(2) . . ?
C11 C10 C9 116.57(19) . . ?
C11 C10 C14 109.2(4) . . ?
C9 C10 C14 134.2(4) . . ?
C11 C10 C13 144.0(6) . . ?
C9 C10 C13 99.4(6) . . ?
C10 C11 C12 120.1(2) . . ?
N1 C12 C11 124.2(2) . . ?
O1 B1 O2 126.02(18) . . ?
O1 B1 C1 116.58(18) . . ?
O2 B1 C1 117.40(17) . . ?
C13 C13 C10 117.5(14) 3_665 . ?
C14 C14 C10 119.9(9) 3_665 . ?

loop_
_geom_bond_atom_site_label_1
_geom_bond_atom_site_label_2
_geom_bond_distance
_geom_bond_site_symmetry_2
_geom_bond_publ_flag
O1 B1 1.341(2) . ?
O2 B1 1.346(3) . ?
N1 C12 1.312(3) . ?
N1 C8 1.321(3) . ?
N2 C7 1.138(2) . ?
C1 C6 1.388(2) . ?
C1 C2 1.389(2) . ?
C1 B1 1.572(3) . ?
C2 C3 1.377(2) . ?
C3 C4 1.384(2) . ?
C4 C5 1.384(3) . ?
C4 C7 1.440(2) . ?
C5 C6 1.376(2) . ?
C8 C9 1.370(3) . ?
C9 C10 1.372(3) . ?
C10 C11 1.359(3) . ?
C10 C14 1.512(6) . ?
C10 C13 1.525(10) . ?
C11 C12 1.360(3) . ?
C13 C13 1.32(3) 3_665 ?
C14 C14 1.303(16) 3_665 ?
